data_1507881
loop_
_publ_author_name
'Ozawa, Takuya'
'Kurahashi, Takuya'
'Matsubara, Seijiro'

_publ_section_title
;
 Manganese porphyrin catalyzed cycloisomerization of enynes.
;
_journal_issue 12
_journal_name_full 'Organic letters'
_journal_page_first 3008
_journal_page_last 3011
_journal_paper_doi 10.1021/ol301416f
_journal_volume 14
_journal_year 2012
_chemical_formula_sum 'C19 H19 N O2 S'
_chemical_formula_weight 325.41
_chemical_name_systematic
; 
 ? 
;
_space_group_IT_number 14
_symmetry_cell_setting monoclinic
_symmetry_space_group_name_Hall '-P 2ybc'
_symmetry_space_group_name_H-M 'P 1 21/c 1'
_atom_sites_solution_hydrogens geom
_atom_sites_solution_primary direct
_atom_sites_solution_secondary difmap
_audit_creation_method SHELXL-97
_cell_angle_alpha 90.00
_cell_angle_beta 95.121(3)
_cell_angle_gamma 90.00
_cell_formula_units_Z 4
_cell_length_a 9.7449(19)
_cell_length_b 19.726(4)
_cell_length_c 8.7201(17)
_cell_measurement_reflns_used 4356
_cell_measurement_temperature 273(2)
_cell_measurement_theta_max 26.91
_cell_measurement_theta_min 2.34
_cell_volume 1669.6(6)
_computing_cell_refinement 'Bruker SMART'
_computing_data_collection 'Bruker SMART'
_computing_data_reduction 'Bruker SAINT'
_computing_molecular_graphics 'Bruker SHELXTL'
_computing_publication_material 'Bruker SHELXTL'
_computing_structure_refinement 'SHELXL-97 (Sheldrick, 1997)'
_computing_structure_solution 'SHELXS-97 (Sheldrick, 1990)'
_diffrn_ambient_temperature 273(2)
_diffrn_measured_fraction_theta_full 0.991
_diffrn_measured_fraction_theta_max 0.991
_diffrn_measurement_device_type 'CCD area detector'
_diffrn_measurement_method 'phi and omega scans'
_diffrn_radiation_monochromator graphite
_diffrn_radiation_source 'fine-focus sealed tube'
_diffrn_radiation_type MoK\a
_diffrn_radiation_wavelength 0.71073
_diffrn_reflns_av_R_equivalents 0.0207
_diffrn_reflns_av_sigmaI/netI 0.0223
_diffrn_reflns_limit_h_max 12
_diffrn_reflns_limit_h_min -12
_diffrn_reflns_limit_k_max 23
_diffrn_reflns_limit_k_min -25
_diffrn_reflns_limit_l_max 11
_diffrn_reflns_limit_l_min -10
_diffrn_reflns_number 10024
_diffrn_reflns_theta_full 27.00
_diffrn_reflns_theta_max 27.00
_diffrn_reflns_theta_min 2.06
_exptl_absorpt_coefficient_mu 0.203
_exptl_absorpt_correction_T_max 0.9879
_exptl_absorpt_correction_T_min 0.9800
_exptl_absorpt_correction_type none
_exptl_crystal_colour colorless
_exptl_crystal_density_diffrn 1.295
_exptl_crystal_density_method 'not measured'
_exptl_crystal_description needle
_exptl_crystal_F_000 688
_exptl_crystal_size_max 0.10
_exptl_crystal_size_mid 0.08
_exptl_crystal_size_min 0.06
_refine_diff_density_max 0.237
_refine_diff_density_min -0.242
_refine_diff_density_rms 0.043
_refine_ls_extinction_method none
_refine_ls_goodness_of_fit_ref 1.036
_refine_ls_hydrogen_treatment constr
_refine_ls_matrix_type full
_refine_ls_number_parameters 209
_refine_ls_number_reflns 3612
_refine_ls_number_restraints 0
_refine_ls_restrained_S_all 1.036
_refine_ls_R_factor_all 0.0556
_refine_ls_R_factor_gt 0.0476
_refine_ls_shift/su_max 0.000
_refine_ls_shift/su_mean 0.000
_refine_ls_structure_factor_coef Fsqd
_refine_ls_weighting_details 'calc w=1/[\s^2^(Fo^2^)+(0.0821P)^2^+0.2200P] where P=(Fo^2^+2Fc^2^)/3'
_refine_ls_weighting_scheme calc
_refine_ls_wR_factor_gt 0.1338
_refine_ls_wR_factor_ref 0.1411
_reflns_number_gt 2952
_reflns_number_total 3612
_reflns_threshold_expression >2sigma(I)
_cod_data_source_file ol301416f_si_003.cif
_cod_data_source_block 2g
_cod_depositor_comments
;
The following automatic conversions were performed:

'_symmetry_cell_setting' value 'Monoclinic' changed to 'monoclinic'
according to /home/saulius/struct/CIF-dictionaries/cif_core.dic
dictionary named 'cif_core.dic' version 2.4.1 from 2010-06-29.

Automatic conversion script
Id: cif_fix_values 1891 2012-01-12 08:04:46Z andrius 

 Adding full bibliography for 1507880--1507881.cif.
;
_cod_original_cell_volume 1669.5(6)
_cod_original_sg_symbol_H-M P2(1)/c
_cod_database_code 1507881

loop_
_symmetry_equiv_pos_as_xyz
'x, y, z'
'-x, y+1/2, -z+1/2'
'-x, -y, -z'
'x, -y-1/2, z-1/2'

loop_
_atom_site_label
_atom_site_type_symbol
_atom_site_fract_x
_atom_site_fract_y
_atom_site_fract_z
_atom_site_U_iso_or_equiv
_atom_site_adp_type
_atom_site_occupancy
_atom_site_symmetry_multiplicity
_atom_site_calc_flag
_atom_site_refinement_flags
N1 N 0.24047(16) 0.68610(7) 0.31438(16) 0.0658(4) Uani 1 1 d .
C1 C 0.38473(16) 0.61277(8) 0.12146(18) 0.0548(4) Uani 1 1 d .
C2 C 0.40595(17) 0.64123(8) -0.0195(2) 0.0612(4) Uani 1 1 d .
H2 H 0.4357 0.6859 -0.0251 0.073 Uiso 1 1 calc R
C3 C 0.33734(16) 0.53651(8) -0.1450(2) 0.0601(4) Uani 1 1 d .
C4 C 0.01694(17) 0.65015(8) 0.06101(18) 0.0564(4) Uani 1 1 d .
H4 H 0.0983 0.6208 0.0714 0.068 Uiso 1 1 calc R
C5 C 0.34214(17) 0.54593(8) 0.1299(2) 0.0598(4) Uani 1 1 d .
H5 H 0.3294 0.5264 0.2247 0.072 Uiso 1 1 calc R
C6 C 0.31899(17) 0.50889(8) -0.0031(2) 0.0619(4) Uani 1 1 d .
H6 H 0.2902 0.4641 0.0027 0.074 Uiso 1 1 calc R
C7 C -0.07420(16) 0.63957(8) -0.08217(19) 0.0560(4) Uani 1 1 d .
C8 C -0.04806(17) 0.58532(9) -0.17692(19) 0.0605(4) Uani 1 1 d .
H8 H 0.0275 0.5575 -0.1507 0.073 Uiso 1 1 calc R
C9 C 0.38272(18) 0.60304(9) -0.1511(2) 0.0643(4) Uani 1 1 d .
H9 H 0.3977 0.6221 -0.2457 0.077 Uiso 1 1 calc R
C10 C 0.03747(18) 0.71827(8) 0.1359(2) 0.0626(4) Uani 1 1 d .
H10 H -0.0170 0.7551 0.0854 0.075 Uiso 1 1 calc R
C11 C -0.0441(2) 0.66638(9) 0.2139(2) 0.0676(5) Uani 1 1 d .
H11 H -0.1440 0.6732 0.2101 0.081 Uiso 1 1 calc R
C12 C 0.0236(2) 0.63575(10) 0.3535(2) 0.0773(5) Uani 1 1 d .
H12 H -0.0290 0.6101 0.4159 0.093 Uiso 1 1 calc R
C13 C 0.17340(19) 0.73952(8) 0.2159(2) 0.0676(4) Uani 1 1 d .
H13A H 0.2345 0.7525 0.1391 0.081 Uiso 1 1 calc R
H13B H 0.1593 0.7791 0.2788 0.081 Uiso 1 1 calc R
C14 C -0.13202(19) 0.57203(10) -0.3089(2) 0.0704(5) Uani 1 1 d .
H14 H -0.1132 0.5352 -0.3703 0.085 Uiso 1 1 calc R
C15 C 0.1562(2) 0.64315(9) 0.3943(2) 0.0733(5) Uani 1 1 d .
H15 H 0.1954 0.6192 0.4790 0.088 Uiso 1 1 calc R
C16 C -0.27011(19) 0.66643(10) -0.2589(3) 0.0774(5) Uani 1 1 d .
H16 H -0.3452 0.6943 -0.2868 0.093 Uiso 1 1 calc R
C17 C -0.18706(18) 0.67990(9) -0.1254(2) 0.0698(5) Uani 1 1 d .
H17 H -0.2074 0.7165 -0.0641 0.084 Uiso 1 1 calc R
C18 C -0.2430(2) 0.61267(11) -0.3502(2) 0.0768(5) Uani 1 1 d .
H18 H -0.2994 0.6038 -0.4396 0.092 Uiso 1 1 calc R
S1 S 0.39756(5) 0.66255(2) 0.28881(5) 0.07086(19) Uani 1 1 d .
C19 C 0.3089(2) 0.49563(11) -0.2907(3) 0.0878(6) Uani 1 1 d .
H19A H 0.3214 0.4483 -0.2677 0.132 Uiso 1 1 calc R
H19B H 0.3713 0.5092 -0.3642 0.132 Uiso 1 1 calc R
H19C H 0.2158 0.5034 -0.3329 0.132 Uiso 1 1 calc R
O1 O 0.47149(15) 0.72236(8) 0.2579(2) 0.0942(5) Uani 1 1 d .
O2 O 0.44084(17) 0.62071(9) 0.41760(17) 0.0961(5) Uani 1 1 d .

loop_
_atom_site_aniso_label
_atom_site_aniso_U_11
_atom_site_aniso_U_22
_atom_site_aniso_U_33
_atom_site_aniso_U_23
_atom_site_aniso_U_13
_atom_site_aniso_U_12
N1 0.0800(9) 0.0596(8) 0.0579(8) -0.0072(6) 0.0075(7) -0.0022(7)
C1 0.0536(8) 0.0512(8) 0.0589(9) -0.0017(6) 0.0012(6) -0.0023(6)
C2 0.0647(9) 0.0499(8) 0.0690(10) 0.0047(7) 0.0060(8) -0.0041(7)
C3 0.0513(8) 0.0626(9) 0.0652(9) -0.0105(7) -0.0007(7) 0.0089(7)
C4 0.0562(8) 0.0533(8) 0.0607(9) -0.0014(7) 0.0113(7) -0.0009(7)
C5 0.0637(9) 0.0539(8) 0.0625(9) 0.0050(7) 0.0093(7) -0.0029(7)
C6 0.0583(9) 0.0467(8) 0.0808(11) -0.0041(7) 0.0060(8) -0.0029(7)
C7 0.0509(8) 0.0552(8) 0.0633(9) 0.0037(7) 0.0136(7) -0.0045(6)
C8 0.0558(9) 0.0645(9) 0.0627(9) 0.0001(7) 0.0141(7) 0.0019(7)
C9 0.0674(10) 0.0678(10) 0.0579(9) 0.0064(8) 0.0063(7) 0.0060(8)
C10 0.0684(10) 0.0505(8) 0.0703(10) -0.0008(7) 0.0135(8) 0.0009(7)
C11 0.0701(11) 0.0644(10) 0.0716(11) -0.0052(8) 0.0244(9) -0.0025(8)
C12 0.0978(15) 0.0764(12) 0.0612(10) 0.0001(9) 0.0276(10) -0.0123(10)
C13 0.0800(12) 0.0509(8) 0.0724(11) -0.0060(7) 0.0098(9) -0.0058(8)
C14 0.0708(10) 0.0779(11) 0.0640(10) -0.0047(9) 0.0143(8) -0.0058(9)
C15 0.1003(15) 0.0676(10) 0.0533(9) -0.0007(8) 0.0139(9) -0.0016(10)
C16 0.0534(9) 0.0817(13) 0.0963(14) 0.0151(11) 0.0009(9) 0.0035(9)
C17 0.0595(9) 0.0617(9) 0.0894(13) -0.0002(9) 0.0132(9) 0.0040(8)
C18 0.0649(11) 0.0943(14) 0.0705(11) 0.0063(10) 0.0020(9) -0.0116(10)
S1 0.0725(3) 0.0717(3) 0.0662(3) -0.0158(2) -0.0058(2) -0.0045(2)
C19 0.0894(14) 0.0904(14) 0.0806(13) -0.0294(11) -0.0093(10) 0.0134(11)
O1 0.0828(9) 0.0829(9) 0.1165(12) -0.0343(8) 0.0078(8) -0.0278(7)
O2 0.1033(11) 0.1156(12) 0.0645(8) -0.0081(8) -0.0194(7) 0.0200(9)

loop_
_atom_type_symbol
_atom_type_description
_atom_type_scat_dispersion_real
_atom_type_scat_dispersion_imag
_atom_type_scat_source
C C 0.0033 0.0016 'International Tables Vol C Tables 4.2.6.8 and 6.1.1.4'
H H 0.0000 0.0000 'International Tables Vol C Tables 4.2.6.8 and 6.1.1.4'
N N 0.0061 0.0033 'International Tables Vol C Tables 4.2.6.8 and 6.1.1.4'
O O 0.0106 0.0060 'International Tables Vol C Tables 4.2.6.8 and 6.1.1.4'
S S 0.1246 0.1234 'International Tables Vol C Tables 4.2.6.8 and 6.1.1.4'

loop_
_geom_angle_atom_site_label_1
_geom_angle_atom_site_label_2
_geom_angle_atom_site_label_3
_geom_angle
C15 N1 C13 118.06(16)
C15 N1 S1 119.47(14)
C13 N1 S1 119.72(12)
C2 C1 C5 120.17(15)
C2 C1 S1 120.44(12)
C5 C1 S1 119.19(13)
C9 C2 C1 119.52(15)
C9 C2 H2 120.2
C1 C2 H2 120.2
C6 C3 C9 118.39(15)
C6 C3 C19 121.05(16)
C9 C3 C19 120.56(17)
C7 C4 C10 122.69(15)
C7 C4 C11 120.66(14)
C10 C4 C11 58.93(11)
C7 C4 H4 114.5
C10 C4 H4 114.5
C11 C4 H4 114.5
C6 C5 C1 119.26(15)
C6 C5 H5 120.4
C1 C5 H5 120.4
C5 C6 C3 121.59(15)
C5 C6 H6 119.2
C3 C6 H6 119.2
C17 C7 C8 117.70(17)
C17 C7 C4 123.46(15)
C8 C7 C4 118.82(15)
C14 C8 C7 121.14(17)
C14 C8 H8 119.4
C7 C8 H8 119.4
C2 C9 C3 121.04(16)
C2 C9 H9 119.5
C3 C9 H9 119.5
C11 C10 C4 61.93(11)
C11 C10 C13 117.53(16)
C4 C10 C13 122.05(15)
C11 C10 H10 115.0
C4 C10 H10 115.0
C13 C10 H10 115.0
C12 C11 C10 116.29(17)
C12 C11 C4 117.01(15)
C10 C11 C4 59.14(11)
C12 C11 H11 117.2
C10 C11 H11 117.2
C4 C11 H11 117.2
C15 C12 C11 122.52(18)
C15 C12 H12 118.7
C11 C12 H12 118.7
N1 C13 C10 113.45(14)
N1 C13 H13A 108.9
C10 C13 H13A 108.9
N1 C13 H13B 108.9
C10 C13 H13B 108.9
H13A C13 H13B 107.7
C18 C14 C8 120.35(18)
C18 C14 H14 119.8
C8 C14 H14 119.8
C12 C15 N1 122.33(19)
C12 C15 H15 118.8
N1 C15 H15 118.8
C18 C16 C17 120.70(18)
C18 C16 H16 119.6
C17 C16 H16 119.6
C7 C17 C16 120.70(18)
C7 C17 H17 119.6
C16 C17 H17 119.6
C16 C18 C14 119.41(19)
C16 C18 H18 120.3
C14 C18 H18 120.3
O1 S1 O2 120.70(11)
O1 S1 N1 106.68(9)
O2 S1 N1 105.77(9)
O1 S1 C1 107.86(9)
O2 S1 C1 108.97(9)
N1 S1 C1 105.94(7)
C3 C19 H19A 109.5
C3 C19 H19B 109.5
H19A C19 H19B 109.5
C3 C19 H19C 109.5
H19A C19 H19C 109.5
H19B C19 H19C 109.5

loop_
_geom_bond_atom_site_label_1
_geom_bond_atom_site_label_2
_geom_bond_distance
N1 C15 1.408(2)
N1 C13 1.475(2)
N1 S1 1.6339(16)
C1 C2 1.383(2)
C1 C5 1.386(2)
C1 S1 1.7541(16)
C2 C9 1.375(2)
C2 H2 0.9300
C3 C6 1.379(2)
C3 C9 1.387(2)
C3 C19 1.509(2)
C4 C7 1.481(2)
C4 C10 1.499(2)
C4 C11 1.541(2)
C4 H4 0.9800
C5 C6 1.372(2)
C5 H5 0.9300
C6 H6 0.9300
C7 C17 1.382(2)
C7 C8 1.389(2)
C8 C14 1.376(3)
C8 H8 0.9300
C9 H9 0.9300
C10 C11 1.496(2)
C10 C13 1.501(3)
C10 H10 0.9800
C11 C12 1.463(3)
C11 H11 0.9800
C12 C15 1.317(3)
C12 H12 0.9300
C13 H13A 0.9700
C13 H13B 0.9700
C14 C18 1.368(3)
C14 H14 0.9300
C15 H15 0.9300
C16 C18 1.366(3)
C16 C17 1.383(3)
C16 H16 0.9300
C17 H17 0.9300
C18 H18 0.9300
S1 O1 1.4208(16)
S1 O2 1.4268(16)
C19 H19A 0.9600
C19 H19B 0.9600
C19 H19C 0.9600
